data_4075381
loop_
_publ_author_name
'Schr\"oder, Kai'
'Haase, Detlev'
'Saak, Wolfgang'
'L\"utzen, Arne'
'Beckhaus, R\"udiger'
'Wichmann, Silke'
'Schellenberg, J\"urgen'

_publ_section_title
;
 Tetrabenzo[a,c,g,i]fluorenyllithium and
 \h5-Tetrabenzo[a,c,g,i]fluorenyltitanium Complexes
;
_journal_issue 16
_journal_name_full Organometallics
_journal_page_first 3824
_journal_paper_doi 10.1021/om0602613
_journal_volume 25
_journal_year 2006
_chemical_formula_sum 'C32 H24 Cl2 O Ti'
_chemical_formula_weight 543.31
_chemical_name_systematic
; 
 ? 
;
_space_group_IT_number 14
_symmetry_cell_setting monoclinic
_symmetry_space_group_name_Hall '-P 2ybc'
_symmetry_space_group_name_H-M 'P 1 21/c 1'
_atom_sites_solution_hydrogens geom
_atom_sites_solution_primary direct
_atom_sites_solution_secondary difmap
_audit_creation_method SHELXL-97
_cell_angle_alpha 90.00
_cell_angle_beta 93.630(6)
_cell_angle_gamma 90.00
_cell_formula_units_Z 4
_cell_length_a 12.9702(6)
_cell_length_b 10.6352(7)
_cell_length_c 18.6582(9)
_cell_measurement_temperature 153(2)
_cell_volume 2568.6(2)
_computing_cell_refinement 'IPDS (Stoe, 1999)'
_computing_data_collection 'IPDS (Stoe, 1999)'
_computing_data_reduction 'XRED (Stoe, 1997)'
_computing_molecular_graphics 'Ortep-3 for Windows (Farrugia, 1997)'
_computing_publication_material 'SHELX-97 (Sheldrick, 1997)'
_computing_structure_refinement 'SHELXL-97 (Sheldrick, 1997)'
_computing_structure_solution 'SHELXS-97 (Sheldrick, 1990)'
_diffrn_ambient_temperature 153(2)
_diffrn_measured_fraction_theta_full 0.931
_diffrn_measured_fraction_theta_max 0.931
_diffrn_measurement_device_type 'Stoe IPDS'
_diffrn_radiation_monochromator graphite
_diffrn_radiation_source 'fine-focus sealed tube'
_diffrn_radiation_type MoK\a
_diffrn_radiation_wavelength 0.71073
_diffrn_reflns_av_R_equivalents 0.0583
_diffrn_reflns_av_sigmaI/netI 0.0466
_diffrn_reflns_limit_h_max 15
_diffrn_reflns_limit_h_min -15
_diffrn_reflns_limit_k_max 13
_diffrn_reflns_limit_k_min -13
_diffrn_reflns_limit_l_max 22
_diffrn_reflns_limit_l_min -22
_diffrn_reflns_number 21824
_diffrn_reflns_theta_full 26.03
_diffrn_reflns_theta_max 26.03
_diffrn_reflns_theta_min 2.21
_exptl_absorpt_coefficient_mu 0.566
_exptl_absorpt_correction_T_max 0.8577
_exptl_absorpt_correction_T_min 0.8054
_exptl_absorpt_correction_type numerical
_exptl_absorpt_process_details 'XRED (Stoe, 1997)'
_exptl_crystal_colour red
_exptl_crystal_density_diffrn 1.405
_exptl_crystal_density_method 'not measured'
_exptl_crystal_description block
_exptl_crystal_F_000 1120
_exptl_crystal_size_max 0.40
_exptl_crystal_size_mid 0.31
_exptl_crystal_size_min 0.28
_refine_diff_density_max 0.396
_refine_diff_density_min -0.451
_refine_diff_density_rms 0.054
_refine_ls_extinction_method none
_refine_ls_goodness_of_fit_ref 0.922
_refine_ls_hydrogen_treatment refall
_refine_ls_matrix_type full
_refine_ls_number_parameters 421
_refine_ls_number_reflns 4713
_refine_ls_number_restraints 0
_refine_ls_restrained_S_all 0.922
_refine_ls_R_factor_all 0.0517
_refine_ls_R_factor_gt 0.0321
_refine_ls_shift/su_max 0.000
_refine_ls_shift/su_mean 0.000
_refine_ls_structure_factor_coef Fsqd
_refine_ls_weighting_details 'calc w=1/[\s^2^(Fo^2^)+(0.0489P)^2^+0.0000P] where P=(Fo^2^+2Fc^2^)/3'
_refine_ls_weighting_scheme calc
_refine_ls_wR_factor_gt 0.0742
_refine_ls_wR_factor_ref 0.0796
_reflns_number_gt 3416
_reflns_number_total 4713
_reflns_threshold_expression >2sigma(I)
_cod_data_source_file om0602613si20060323_092216.cif
_cod_data_source_block DCP66
_cod_original_sg_symbol_H-M P21/c
_cod_database_code 4075381

loop_
_symmetry_equiv_pos_as_xyz
'x, y, z'
'-x, y+1/2, -z+1/2'
'-x, -y, -z'
'x, -y-1/2, z-1/2'

loop_
_atom_site_label
_atom_site_type_symbol
_atom_site_fract_x
_atom_site_fract_y
_atom_site_fract_z
_atom_site_U_iso_or_equiv
_atom_site_adp_type
_atom_site_occupancy
_atom_site_symmetry_multiplicity
_atom_site_calc_flag
Ti1 Ti 0.74298(3) 0.04158(3) 0.169790(19) 0.01934(10) Uani 1 1 d
Cl1 Cl 0.65323(4) -0.04717(5) 0.25836(3) 0.02966(14) Uani 1 1 d
Cl2 Cl 0.84627(4) -0.11753(5) 0.13376(3) 0.02658(13) Uani 1 1 d
O1 O 0.82693(13) 0.13856(14) 0.22018(8) 0.0294(4) Uani 1 1 d
C1 C 0.9023(2) 0.2203(3) 0.25411(15) 0.0407(6) Uani 1 1 d
H1 H 0.883(3) 0.310(4) 0.243(2) 0.096(13) Uiso 1 1 d
C2 C 1.0067(3) 0.1794(5) 0.2338(2) 0.0738(13) Uani 1 1 d
H2A H 1.016(3) 0.167(4) 0.181(2) 0.089(12) Uiso 1 1 d
H2B H 1.012(3) 0.087(4) 0.264(2) 0.098(15) Uiso 1 1 d
H2C H 1.063(4) 0.242(4) 0.255(2) 0.103(14) Uiso 1 1 d
C3 C 0.8914(3) 0.2129(5) 0.33400(19) 0.0736(13) Uani 1 1 d
H3A H 0.949(3) 0.257(4) 0.362(2) 0.083(12) Uiso 1 1 d
H3B H 0.826(4) 0.233(4) 0.349(2) 0.105(15) Uiso 1 1 d
H3C H 0.918(4) 0.114(5) 0.346(3) 0.13(2) Uiso 1 1 d
C4 C 0.68777(17) 0.04647(19) 0.04072(10) 0.0212(4) Uani 1 1 d
C5 C 0.60124(17) 0.02207(19) 0.08132(11) 0.0218(4) Uani 1 1 d
C6 C 0.58665(17) 0.12727(19) 0.12663(11) 0.0215(4) Uani 1 1 d
H6 H 0.5328(19) 0.137(2) 0.1576(13) 0.026(6) Uiso 1 1 d
C7 C 0.66305(16) 0.21789(19) 0.11316(10) 0.0206(4) Uani 1 1 d
C8 C 0.73208(17) 0.16486(18) 0.06515(10) 0.0200(4) Uani 1 1 d
C9 C 0.70854(18) -0.0366(2) -0.01851(11) 0.0242(4) Uani 1 1 d
C10 C 0.7688(2) 0.0036(2) -0.07377(12) 0.0289(5) Uani 1 1 d
H10 H 0.795(2) 0.092(3) -0.0721(13) 0.033(7) Uiso 1 1 d
C11 C 0.7833(2) -0.0721(3) -0.13209(13) 0.0377(6) Uani 1 1 d
H11 H 0.823(2) -0.045(3) -0.1721(15) 0.039(7) Uiso 1 1 d
C12 C 0.7382(2) -0.1905(3) -0.13600(14) 0.0440(7) Uani 1 1 d
H12 H 0.754(2) -0.252(3) -0.1749(16) 0.053(8) Uiso 1 1 d
C13 C 0.6751(2) -0.2297(2) -0.08415(14) 0.0386(6) Uani 1 1 d
H13 H 0.638(2) -0.319(3) -0.0888(16) 0.051(8) Uiso 1 1 d
C14 C 0.65567(19) -0.1523(2) -0.02503(12) 0.0291(5) Uani 1 1 d
C15 C 0.57695(18) -0.1864(2) 0.02509(12) 0.0284(5) Uani 1 1 d
C16 C 0.5247(2) -0.3020(2) 0.02142(15) 0.0384(6) Uani 1 1 d
H16 H 0.545(2) -0.368(3) -0.0109(15) 0.042(7) Uiso 1 1 d
C17 C 0.4473(2) -0.3284(2) 0.06624(16) 0.0431(7) Uani 1 1 d
H17 H 0.414(2) -0.413(3) 0.0623(14) 0.037(7) Uiso 1 1 d
C18 C 0.4194(2) -0.2415(2) 0.11643(16) 0.0393(6) Uani 1 1 d
H18 H 0.365(2) -0.260(3) 0.1480(16) 0.051(8) Uiso 1 1 d
C19 C 0.46785(18) -0.1260(2) 0.12128(13) 0.0310(5) Uani 1 1 d
H19 H 0.4477(18) -0.058(2) 0.1577(12) 0.023(6) Uiso 1 1 d
C20 C 0.54716(18) -0.0973(2) 0.07607(12) 0.0251(5) Uani 1 1 d
C21 C 0.67471(17) 0.34659(18) 0.13841(11) 0.0218(4) Uani 1 1 d
C22 C 0.60062(19) 0.4035(2) 0.17913(12) 0.0265(5) Uani 1 1 d
H22 H 0.5405(19) 0.358(2) 0.1927(12) 0.021(6) Uiso 1 1 d
C23 C 0.6080(2) 0.5295(2) 0.19588(12) 0.0318(5) Uani 1 1 d
H23 H 0.554(2) 0.572(3) 0.2218(15) 0.048(8) Uiso 1 1 d
C24 C 0.6882(2) 0.6007(2) 0.17214(13) 0.0338(6) Uani 1 1 d
H24 H 0.690(2) 0.690(3) 0.1794(15) 0.044(8) Uiso 1 1 d
C25 C 0.7629(2) 0.5461(2) 0.13316(13) 0.0308(5) Uani 1 1 d
H25 H 0.820(2) 0.601(2) 0.1159(14) 0.036(7) Uiso 1 1 d
C26 C 0.75864(18) 0.4173(2) 0.11624(11) 0.0249(5) Uani 1 1 d
C27 C 0.84179(18) 0.3539(2) 0.07957(12) 0.0261(5) Uani 1 1 d
C28 C 0.9374(2) 0.4131(2) 0.07334(15) 0.0370(6) Uani 1 1 d
H28 H 0.950(3) 0.503(3) 0.0891(17) 0.062(9) Uiso 1 1 d
C29 C 1.0200(2) 0.3507(2) 0.04674(16) 0.0398(6) Uani 1 1 d
H29 H 1.083(2) 0.394(3) 0.0422(15) 0.046(8) Uiso 1 1 d
C30 C 1.00991(19) 0.2259(2) 0.02516(13) 0.0331(6) Uani 1 1 d
H30 H 1.069(2) 0.173(2) 0.0111(14) 0.033(7) Uiso 1 1 d
C31 C 0.91650(19) 0.1655(2) 0.03000(12) 0.0269(5) Uani 1 1 d
H31 H 0.9092(19) 0.072(2) 0.0169(13) 0.029(6) Uiso 1 1 d
C32 C 0.83047(17) 0.22827(19) 0.05518(11) 0.0226(5) Uani 1 1 d

loop_
_atom_site_aniso_label
_atom_site_aniso_U_11
_atom_site_aniso_U_22
_atom_site_aniso_U_33
_atom_site_aniso_U_23
_atom_site_aniso_U_13
_atom_site_aniso_U_12
Ti1 0.0202(2) 0.01847(18) 0.01900(18) 0.00137(14) -0.00119(15) 0.00266(14)
Cl1 0.0250(3) 0.0366(3) 0.0278(3) 0.0164(2) 0.0049(2) 0.0026(2)
Cl2 0.0302(3) 0.0230(3) 0.0262(2) 0.0010(2) -0.0002(2) 0.0147(2)
O1 0.0302(9) 0.0300(8) 0.0268(8) -0.0010(6) -0.0063(7) -0.0018(7)
C1 0.0362(15) 0.0435(15) 0.0413(14) -0.0118(12) -0.0065(13) -0.0096(12)
C2 0.0374(19) 0.138(4) 0.0465(19) -0.041(2) 0.0058(17) -0.017(2)
C3 0.0332(19) 0.141(4) 0.0464(18) -0.050(2) 0.0035(16) -0.007(2)
C4 0.0243(12) 0.0205(10) 0.0180(9) 0.0027(8) -0.0045(9) 0.0060(8)
C5 0.0209(11) 0.0219(10) 0.0215(10) 0.0022(8) -0.0055(9) 0.0041(8)
C6 0.0203(11) 0.0213(10) 0.0227(10) 0.0023(8) -0.0012(9) 0.0044(8)
C7 0.0240(12) 0.0200(10) 0.0174(9) 0.0031(8) -0.0010(9) 0.0066(8)
C8 0.0246(12) 0.0191(10) 0.0161(9) 0.0017(7) -0.0012(9) 0.0054(8)
C9 0.0270(12) 0.0242(10) 0.0204(10) -0.0018(8) -0.0066(9) 0.0080(9)
C10 0.0322(14) 0.0307(12) 0.0232(11) -0.0015(9) -0.0022(11) 0.0089(10)
C11 0.0379(15) 0.0484(15) 0.0263(12) -0.0097(11) -0.0010(12) 0.0099(12)
C12 0.0454(17) 0.0513(17) 0.0345(13) -0.0214(12) -0.0048(13) 0.0132(13)
C13 0.0401(16) 0.0334(13) 0.0407(14) -0.0145(11) -0.0099(13) 0.0072(11)
C14 0.0332(14) 0.0248(11) 0.0279(11) -0.0044(9) -0.0102(11) 0.0084(9)
C15 0.0293(13) 0.0225(11) 0.0316(11) -0.0004(9) -0.0125(11) 0.0041(9)
C16 0.0419(16) 0.0252(12) 0.0461(15) -0.0039(11) -0.0134(13) 0.0007(11)
C17 0.0408(16) 0.0259(13) 0.0603(17) 0.0060(12) -0.0142(15) -0.0071(11)
C18 0.0276(14) 0.0350(14) 0.0544(16) 0.0099(12) -0.0055(13) -0.0048(10)
C19 0.0220(12) 0.0310(12) 0.0390(13) 0.0060(10) -0.0062(11) 0.0006(9)
C20 0.0231(12) 0.0222(11) 0.0284(11) 0.0030(8) -0.0094(10) 0.0024(9)
C21 0.0259(12) 0.0200(10) 0.0189(10) 0.0017(8) -0.0020(9) 0.0049(8)
C22 0.0297(13) 0.0237(11) 0.0263(11) 0.0011(9) 0.0025(10) 0.0053(9)
C23 0.0402(15) 0.0263(12) 0.0292(11) -0.0037(9) 0.0046(11) 0.0099(10)
C24 0.0487(16) 0.0186(12) 0.0338(12) -0.0050(9) 0.0008(12) 0.0045(10)
C25 0.0388(14) 0.0195(11) 0.0340(12) 0.0018(9) 0.0018(11) -0.0003(10)
C26 0.0313(13) 0.0209(10) 0.0224(10) 0.0022(8) 0.0013(10) 0.0030(9)
C27 0.0297(13) 0.0227(11) 0.0260(11) 0.0035(8) 0.0031(10) 0.0017(9)
C28 0.0371(15) 0.0261(12) 0.0488(15) 0.0001(11) 0.0101(13) -0.0055(10)
C29 0.0298(14) 0.0391(14) 0.0518(16) 0.0053(12) 0.0125(13) -0.0068(11)
C30 0.0294(14) 0.0376(13) 0.0334(12) 0.0053(10) 0.0094(11) 0.0040(11)
C31 0.0322(13) 0.0261(11) 0.0226(10) 0.0028(8) 0.0041(10) 0.0052(9)
C32 0.0266(12) 0.0225(10) 0.0187(9) 0.0039(8) 0.0014(9) 0.0027(8)

loop_
_atom_type_symbol
_atom_type_description
_atom_type_scat_dispersion_real
_atom_type_scat_dispersion_imag
_atom_type_scat_source
C C 0.0033 0.0016 'International Tables Vol C Tables 4.2.6.8 and 6.1.1.4'
H H 0.0000 0.0000 'International Tables Vol C Tables 4.2.6.8 and 6.1.1.4'
O O 0.0106 0.0060 'International Tables Vol C Tables 4.2.6.8 and 6.1.1.4'
Cl Cl 0.1484 0.1585 'International Tables Vol C Tables 4.2.6.8 and 6.1.1.4'
Ti Ti 0.2776 0.4457 'International Tables Vol C Tables 4.2.6.8 and 6.1.1.4'

loop_
_geom_angle_atom_site_label_1
_geom_angle_atom_site_label_2
_geom_angle_atom_site_label_3
_geom_angle
O1 Ti1 Cl1 100.65(5)
O1 Ti1 Cl2 103.91(6)
Cl1 Ti1 Cl2 103.99(2)
O1 Ti1 C6 117.37(8)
Cl1 Ti1 C6 86.51(5)
Cl2 Ti1 C6 134.78(6)
O1 Ti1 C8 96.97(8)
Cl1 Ti1 C8 145.62(6)
Cl2 Ti1 C8 100.04(5)
C6 Ti1 C8 59.13(7)
O1 Ti1 C7 90.75(8)
Cl1 Ti1 C7 115.00(5)
Cl2 Ti1 C7 134.89(5)
C6 Ti1 C7 35.21(7)
C8 Ti1 C7 35.17(7)
O1 Ti1 C5 148.42(7)
Cl1 Ti1 C5 93.36(5)
Cl2 Ti1 C5 99.87(5)
C6 Ti1 C5 35.01(7)
C8 Ti1 C5 58.23(7)
C7 Ti1 C5 57.67(7)
O1 Ti1 C4 130.54(7)
Cl1 Ti1 C4 125.77(5)
Cl2 Ti1 C4 82.41(5)
C6 Ti1 C4 57.33(7)
C8 Ti1 C4 34.81(7)
C7 Ti1 C4 56.94(7)
C5 Ti1 C4 33.80(7)
C1 O1 Ti1 173.24(15)
O1 C1 C2 108.5(2)
O1 C1 C3 107.6(2)
C2 C1 C3 112.3(3)
C5 C4 C8 107.66(17)
C5 C4 C9 119.1(2)
C8 C4 C9 132.85(19)
C5 C4 Ti1 70.45(12)
C8 C4 Ti1 68.02(11)
C9 C4 Ti1 132.26(14)
C4 C5 C6 108.27(18)
C4 C5 C20 121.34(18)
C6 C5 C20 130.28(19)
C4 C5 Ti1 75.75(13)
C6 C5 Ti1 69.40(12)
C20 C5 Ti1 117.90(14)
C7 C6 C5 107.99(18)
C7 C6 Ti1 73.92(12)
C5 C6 Ti1 75.59(12)
C6 C7 C8 108.50(18)
C6 C7 C21 130.05(18)
C8 C7 C21 121.40(19)
C6 C7 Ti1 70.87(11)
C8 C7 Ti1 71.98(11)
C21 C7 Ti1 124.74(15)
C7 C8 C4 106.88(18)
C7 C8 C32 119.03(18)
C4 C8 C32 133.84(18)
C7 C8 Ti1 72.84(11)
C4 C8 Ti1 77.16(11)
C32 C8 Ti1 110.82(14)
C10 C9 C14 119.63(19)
C10 C9 C4 120.9(2)
C14 C9 C4 118.9(2)
C11 C10 C9 120.9(2)
C10 C11 C12 119.6(2)
C13 C12 C11 120.4(2)
C12 C13 C14 121.2(2)
C9 C14 C13 117.8(2)
C9 C14 C15 120.84(19)
C13 C14 C15 121.2(2)
C16 C15 C20 117.9(2)
C16 C15 C14 122.4(2)
C20 C15 C14 119.5(2)
C17 C16 C15 121.2(2)
C16 C17 C18 120.6(2)
C19 C18 C17 120.2(2)
C18 C19 C20 120.1(2)
C19 C20 C15 120.0(2)
C19 C20 C5 121.3(2)
C15 C20 C5 118.7(2)
C22 C21 C26 119.95(19)
C22 C21 C7 121.5(2)
C26 C21 C7 118.37(18)
C23 C22 C21 120.2(2)
C22 C23 C24 120.3(2)
C25 C24 C23 120.4(2)
C24 C25 C26 120.7(2)
C25 C26 C21 118.37(19)
C25 C26 C27 122.0(2)
C21 C26 C27 119.57(19)
C28 C27 C32 118.1(2)
C28 C27 C26 120.6(2)
C32 C27 C26 121.1(2)
C29 C28 C27 121.6(2)
C28 C29 C30 120.2(2)
C31 C30 C29 119.5(2)
C30 C31 C32 121.3(2)
C31 C32 C27 119.1(2)
C31 C32 C8 122.68(19)
C27 C32 C8 117.83(18)

loop_
_geom_bond_atom_site_label_1
_geom_bond_atom_site_label_2
_geom_bond_distance
Ti1 O1 1.7330(16)
Ti1 Cl1 2.2849(6)
Ti1 Cl2 2.2857(6)
Ti1 C6 2.320(2)
Ti1 C8 2.3485(19)
Ti1 C7 2.360(2)
Ti1 C5 2.401(2)
Ti1 C4 2.469(2)
O1 C1 1.426(3)
C1 C2 1.494(4)
C1 C3 1.508(4)
C4 C5 1.417(3)
C4 C8 1.446(3)
C4 C9 1.453(3)
C5 C6 1.422(3)
C5 C20 1.451(3)
C6 C7 1.416(3)
C7 C8 1.423(3)
C7 C21 1.452(3)
C8 C32 1.466(3)
C9 C10 1.400(3)
C9 C14 1.410(3)
C10 C11 1.376(3)
C11 C12 1.388(4)
C12 C13 1.371(4)
C13 C14 1.412(3)
C14 C15 1.473(3)
C15 C16 1.404(3)
C15 C20 1.414(3)
C16 C17 1.375(4)
C17 C18 1.381(4)
C18 C19 1.380(4)
C19 C20 1.405(3)
C21 C22 1.400(3)
C21 C26 1.407(3)
C22 C23 1.378(3)
C23 C24 1.382(4)
C24 C25 1.376(3)
C25 C26 1.406(3)
C26 C27 1.476(3)
C27 C28 1.403(3)
C27 C32 1.416(3)
C28 C29 1.379(4)
C29 C30 1.390(4)
C30 C31 1.379(4)
C31 C32 1.406(3)

loop_
_geom_torsion_atom_site_label_1
_geom_torsion_atom_site_label_2
_geom_torsion_atom_site_label_3
_geom_torsion_atom_site_label_4
_geom_torsion
O1 Ti1 C4 C5 -137.51(12)
Cl1 Ti1 C4 C5 18.84(13)
Cl2 Ti1 C4 C5 120.65(11)
C6 Ti1 C4 C5 -37.72(12)
C8 Ti1 C4 C5 -119.36(17)
C7 Ti1 C4 C5 -79.93(13)
O1 Ti1 C4 C8 -18.15(16)
Cl1 Ti1 C4 C8 138.21(11)
Cl2 Ti1 C4 C8 -119.98(12)
C6 Ti1 C4 C8 81.65(13)
C7 Ti1 C4 C8 39.43(12)
C5 Ti1 C4 C8 119.36(17)
O1 Ti1 C4 C9 110.5(2)
Cl1 Ti1 C4 C9 -93.2(2)
Cl2 Ti1 C4 C9 8.6(2)
C6 Ti1 C4 C9 -149.7(2)
C8 Ti1 C4 C9 128.6(3)
C7 Ti1 C4 C9 168.1(2)
C5 Ti1 C4 C9 -112.0(3)
C8 C4 C5 C6 4.2(2)
C9 C4 C5 C6 -169.53(18)
Ti1 C4 C5 C6 62.22(15)
C8 C4 C5 C20 -172.25(19)
C9 C4 C5 C20 14.0(3)
Ti1 C4 C5 C20 -114.2(2)
C8 C4 C5 Ti1 -58.01(14)
C9 C4 C5 Ti1 128.25(18)
O1 Ti1 C5 C4 78.53(17)
Cl1 Ti1 C5 C4 -164.78(11)
Cl2 Ti1 C5 C4 -59.95(11)
C6 Ti1 C5 C4 116.17(17)
C8 Ti1 C5 C4 35.82(11)
C7 Ti1 C5 C4 77.58(12)
O1 Ti1 C5 C6 -37.63(19)
Cl1 Ti1 C5 C6 79.05(11)
Cl2 Ti1 C5 C6 -176.11(11)
C8 Ti1 C5 C6 -80.35(13)
C7 Ti1 C5 C6 -38.58(11)
C4 Ti1 C5 C6 -116.17(17)
O1 Ti1 C5 C20 -163.26(15)
Cl1 Ti1 C5 C20 -46.57(15)
Cl2 Ti1 C5 C20 58.26(16)
C6 Ti1 C5 C20 -125.6(2)
C8 Ti1 C5 C20 154.03(18)
C7 Ti1 C5 C20 -164.21(18)
C4 Ti1 C5 C20 118.2(2)
C4 C5 C6 C7 1.0(2)
C20 C5 C6 C7 177.1(2)
Ti1 C5 C6 C7 67.41(15)
C4 C5 C6 Ti1 -66.36(15)
C20 C5 C6 Ti1 109.7(2)
O1 Ti1 C6 C7 44.94(14)
Cl1 Ti1 C6 C7 145.14(11)
Cl2 Ti1 C6 C7 -108.55(12)
C8 Ti1 C6 C7 -36.42(11)
C5 Ti1 C6 C7 -113.95(17)
C4 Ti1 C6 C7 -77.57(12)
O1 Ti1 C6 C5 158.89(11)
Cl1 Ti1 C6 C5 -100.91(11)
Cl2 Ti1 C6 C5 5.40(15)
C8 Ti1 C6 C5 77.53(13)
C7 Ti1 C6 C5 113.95(17)
C4 Ti1 C6 C5 36.38(11)
C5 C6 C7 C8 -6.0(2)
Ti1 C6 C7 C8 62.53(15)
C5 C6 C7 C21 171.7(2)
Ti1 C6 C7 C21 -119.8(2)
C5 C6 C7 Ti1 -68.53(15)
O1 Ti1 C7 C6 -141.14(12)
Cl1 Ti1 C7 C6 -39.02(13)
Cl2 Ti1 C7 C6 108.23(12)
C8 Ti1 C7 C6 117.78(18)
C5 Ti1 C7 C6 38.36(12)
C4 Ti1 C7 C6 78.76(13)
O1 Ti1 C7 C8 101.08(13)
Cl1 Ti1 C7 C8 -156.79(11)
Cl2 Ti1 C7 C8 -9.55(16)
C6 Ti1 C7 C8 -117.78(18)
C5 Ti1 C7 C8 -79.42(13)
C4 Ti1 C7 C8 -39.01(12)
O1 Ti1 C7 C21 -15.11(17)
Cl1 Ti1 C7 C21 87.02(17)
Cl2 Ti1 C7 C21 -125.74(15)
C6 Ti1 C7 C21 126.0(2)
C8 Ti1 C7 C21 -116.2(2)
C5 Ti1 C7 C21 164.39(19)
C4 Ti1 C7 C21 -155.2(2)
C6 C7 C8 C4 8.5(2)
C21 C7 C8 C4 -169.44(19)
Ti1 C7 C8 C4 70.33(14)
C6 C7 C8 C32 -166.54(19)
C21 C7 C8 C32 15.5(3)
Ti1 C7 C8 C32 -104.72(18)
C6 C7 C8 Ti1 -61.82(15)
C21 C7 C8 Ti1 120.2(2)
C5 C4 C8 C7 -7.8(2)
C9 C4 C8 C7 164.7(2)
Ti1 C4 C8 C7 -67.34(13)
C5 C4 C8 C32 166.2(2)
C9 C4 C8 C32 -21.3(4)
Ti1 C4 C8 C32 106.6(2)
C5 C4 C8 Ti1 59.53(15)
C9 C4 C8 Ti1 -127.9(2)
O1 Ti1 C8 C7 -81.34(13)
Cl1 Ti1 C8 C7 39.23(17)
Cl2 Ti1 C8 C7 173.14(12)
C6 Ti1 C8 C7 36.47(12)
C5 Ti1 C8 C7 77.69(13)
C4 Ti1 C8 C7 112.46(18)
O1 Ti1 C8 C4 166.20(12)
Cl1 Ti1 C8 C4 -73.23(14)
Cl2 Ti1 C8 C4 60.69(12)
C6 Ti1 C8 C4 -75.99(13)
C7 Ti1 C8 C4 -112.46(18)
C5 Ti1 C8 C4 -34.77(11)
O1 Ti1 C8 C32 33.88(14)
Cl1 Ti1 C8 C32 154.44(10)
Cl2 Ti1 C8 C32 -71.64(13)
C6 Ti1 C8 C32 151.69(16)
C7 Ti1 C8 C32 115.22(19)
C5 Ti1 C8 C32 -167.09(16)
C4 Ti1 C8 C32 -132.32(19)
C5 C4 C9 C10 158.6(2)
C8 C4 C9 C10 -13.2(4)
Ti1 C4 C9 C10 -112.1(2)
C5 C4 C9 C14 -12.7(3)
C8 C4 C9 C14 175.4(2)
Ti1 C4 C9 C14 76.6(3)
C14 C9 C10 C11 -4.7(3)
C4 C9 C10 C11 -175.9(2)
C9 C10 C11 C12 -0.6(4)
C10 C11 C12 C13 3.5(4)
C11 C12 C13 C14 -1.2(4)
C10 C9 C14 C13 6.8(3)
C4 C9 C14 C13 178.3(2)
C10 C9 C14 C15 -168.5(2)
C4 C9 C14 C15 2.9(3)
C12 C13 C14 C9 -4.0(4)
C12 C13 C14 C15 171.3(2)
C9 C14 C15 C16 -178.3(2)
C13 C14 C15 C16 6.5(4)
C9 C14 C15 C20 5.9(3)
C13 C14 C15 C20 -169.2(2)
C20 C15 C16 C17 -0.4(4)
C14 C15 C16 C17 -176.2(2)
C15 C16 C17 C18 -0.2(4)
C16 C17 C18 C19 1.1(4)
C17 C18 C19 C20 -1.2(4)
C18 C19 C20 C15 0.5(4)
C18 C19 C20 C5 -178.4(2)
C16 C15 C20 C19 0.3(3)
C14 C15 C20 C19 176.2(2)
C16 C15 C20 C5 179.2(2)
C14 C15 C20 C5 -4.9(3)
C4 C5 C20 C19 173.8(2)
C6 C5 C20 C19 -1.8(4)
Ti1 C5 C20 C19 84.0(2)
C4 C5 C20 C15 -5.1(3)
C6 C5 C20 C15 179.3(2)
Ti1 C5 C20 C15 -94.9(2)
C6 C7 C21 C22 -4.6(4)
C8 C7 C21 C22 172.8(2)
Ti1 C7 C21 C22 -98.2(2)
C6 C7 C21 C26 -179.7(2)
C8 C7 C21 C26 -2.2(3)
Ti1 C7 C21 C26 86.8(2)
C26 C21 C22 C23 1.8(3)
C7 C21 C22 C23 -173.1(2)
C21 C22 C23 C24 0.5(4)
C22 C23 C24 C25 -1.7(4)
C23 C24 C25 C26 0.6(4)
C24 C25 C26 C21 1.7(4)
C24 C25 C26 C27 -175.1(2)
C22 C21 C26 C25 -2.9(3)
C7 C21 C26 C25 172.2(2)
C22 C21 C26 C27 174.0(2)
C7 C21 C26 C27 -11.0(3)
C25 C26 C27 C28 13.1(4)
C21 C26 C27 C28 -163.6(2)
C25 C26 C27 C32 -172.2(2)
C21 C26 C27 C32 11.1(3)
C32 C27 C28 C29 -2.3(4)
C26 C27 C28 C29 172.5(2)
C27 C28 C29 C30 0.1(4)
C28 C29 C30 C31 0.6(4)
C29 C30 C31 C32 1.1(4)
C30 C31 C32 C27 -3.4(3)
C30 C31 C32 C8 -176.1(2)
C28 C27 C32 C31 3.9(3)
C26 C27 C32 C31 -170.9(2)
C28 C27 C32 C8 177.0(2)
C26 C27 C32 C8 2.2(3)
C7 C8 C32 C31 157.7(2)
C4 C8 C32 C31 -15.7(4)
Ti1 C8 C32 C31 76.3(2)
C7 C8 C32 C27 -15.2(3)
C4 C8 C32 C27 171.4(2)
Ti1 C8 C32 C27 -96.53(19)
